data_4086177
loop_
_publ_author_name
'DeMott, Jessica C.'
'Gu, Weixing'
'McCulloch, Billy J.'
'Herbert, David E.'
'Goshert, Mitchell D.'
'Walensky, Justin R.'
'Zhou, Jia'
'Ozerov, Oleg V.'

_publ_section_title
;
 Silyl--Silylene Interplay in Cationic PSiP Pincer Complexes of Platinum
;
_journal_issue 16
_journal_name_full Organometallics
_journal_page_first 3930
_journal_paper_doi 10.1021/acs.organomet.5b00596
_journal_volume 34
_journal_year 2015
_chemical_formula_sum 'C24 H37 Cl P2 Pt Si'
_chemical_formula_weight 646.10
_chemical_name_systematic
;
 ?
;
_space_group_crystal_system monoclinic
_space_group_IT_number 14
_space_group_name_Hall '-P 2yn'
_space_group_name_H-M_alt 'P 1 21/n 1'
_symmetry_space_group_name_Hall '-P 2yn'
_symmetry_space_group_name_H-M 'P 1 21/n 1'
_atom_sites_solution_hydrogens mixed
_atom_sites_solution_primary heavy
_atom_sites_solution_secondary difmap
_audit_creation_method SHELXL-2013
_cell_angle_alpha 90
_cell_angle_beta 99.743(6)
_cell_angle_gamma 90
_cell_formula_units_Z 4
_cell_length_a 12.420(8)
_cell_length_b 13.735(8)
_cell_length_c 15.539(10)
_cell_measurement_reflns_used 9953
_cell_measurement_temperature 110(2)
_cell_measurement_theta_max 27.57
_cell_measurement_theta_min 2.23
_cell_volume 2613(3)
_computing_cell_refinement 'Apex2 v2013.2-0 (Bruker AXS, 2008)'
_computing_data_collection 'Apex2 v2013.2-0 (Bruker AXS, 2008)'
_computing_data_reduction 'SAINT v8.18c (Bruker AXS, 2008)'
_computing_molecular_graphics 'shelXle rev 647 (Hubschle et al, 2011)'
_computing_structure_refinement 'SHELXL-2013/4 (Sheldrick, 2013)'
_computing_structure_solution 'SHELXS-2013/4 (Sheldrick, 2013)'
_diffrn_ambient_temperature 110(2)
_diffrn_measured_fraction_theta_full 0.999
_diffrn_measured_fraction_theta_max 0.989
_diffrn_measurement_device_type 'Bruker APEX-II CCD'
_diffrn_measurement_method '\w scans'
_diffrn_radiation_monochromator graphite
_diffrn_radiation_source 'sealed tube'
_diffrn_radiation_type MoK\a
_diffrn_radiation_wavelength 0.71073
_diffrn_reflns_av_R_equivalents 0.0700
_diffrn_reflns_av_unetI/netI 0.0559
_diffrn_reflns_laue_measured_fraction_full 0.999
_diffrn_reflns_laue_measured_fraction_max 0.989
_diffrn_reflns_limit_h_max 16
_diffrn_reflns_limit_h_min -16
_diffrn_reflns_limit_k_max 17
_diffrn_reflns_limit_k_min -17
_diffrn_reflns_limit_l_max 20
_diffrn_reflns_limit_l_min -20
_diffrn_reflns_number 27041
_diffrn_reflns_point_group_measured_fraction_full 0.999
_diffrn_reflns_point_group_measured_fraction_max 0.989
_diffrn_reflns_theta_full 25.242
_diffrn_reflns_theta_max 27.702
_diffrn_reflns_theta_min 1.992
_exptl_absorpt_coefficient_mu 5.650
_exptl_absorpt_correction_T_max 0.7377
_exptl_absorpt_correction_T_min 0.5736
_exptl_absorpt_correction_type multi-scan
_exptl_absorpt_process_details 'SADABS 2008/1 (Sheldrick, 2008)'
_exptl_crystal_colour colourless
_exptl_crystal_density_diffrn 1.643
_exptl_crystal_description block
_exptl_crystal_F_000 1280
_exptl_crystal_size_max 0.20
_exptl_crystal_size_mid 0.16
_exptl_crystal_size_min 0.10
_refine_diff_density_max 1.528
_refine_diff_density_min -1.005
_refine_diff_density_rms 0.180
_refine_ls_extinction_method none
_refine_ls_goodness_of_fit_ref 1.038
_refine_ls_hydrogen_treatment constr
_refine_ls_matrix_type full
_refine_ls_number_parameters 270
_refine_ls_number_reflns 6058
_refine_ls_number_restraints 0
_refine_ls_restrained_S_all 1.038
_refine_ls_R_factor_all 0.0367
_refine_ls_R_factor_gt 0.0309
_refine_ls_shift/su_max 0.000
_refine_ls_shift/su_mean 0.000
_refine_ls_structure_factor_coef Fsqd
_refine_ls_weighting_details 'w=1/[\s^2^(Fo^2^)+(0.0389P)^2^+0.2645P] where P=(Fo^2^+2Fc^2^)/3'
_refine_ls_weighting_scheme calc
_refine_ls_wR_factor_gt 0.0799
_refine_ls_wR_factor_ref 0.0838
_reflns_Friedel_coverage 0.000
_reflns_number_gt 5299
_reflns_number_total 6058
_reflns_threshold_expression 'I > 2\s(I)'
_cod_data_source_file om5b00596_si_003.cif
_cod_data_source_block 2
_cod_depositor_comments 'Adding full bibliography for 4086177--4086181.cif.'
_cod_database_code 4086177
_shelx_space_group_comment
;
The symmetry employed for this shelxl refinement is uniquely defined
by the following loop, which should always be used as a source of
symmetry information in preference to the above space-group names.
They are only intended as comments.
;
_shelx_estimated_absorpt_t_min 0.398
_shelx_estimated_absorpt_t_max 0.602
_computing_refinement_gui 'shelXle rev 647 (Hubschle et al, 2011)'
_shelxl_version_number 2013-4

loop_
_space_group_symop_operation_xyz
'x, y, z'
'-x+1/2, y+1/2, -z+1/2'
'-x, -y, -z'
'x-1/2, -y-1/2, z-1/2'

loop_
_atom_site_label
_atom_site_type_symbol
_atom_site_fract_x
_atom_site_fract_y
_atom_site_fract_z
_atom_site_U_iso_or_equiv
_atom_site_adp_type
_atom_site_occupancy
_atom_site_site_symmetry_order
_atom_site_calc_flag
_atom_site_refinement_flags_posn
_atom_site_refinement_flags_adp
Pt1 Pt -0.03472(2) 0.83174(2) 0.76622(2) 0.01413(6) Uani 1 1 d . .
P1 P 0.10331(8) 0.94211(7) 0.76247(6) 0.01554(19) Uani 1 1 d . .
Cl1 Cl -0.16552(8) 0.89310(7) 0.64200(6) 0.0231(2) Uani 1 1 d . .
C1 C 0.2228(3) 0.8115(3) 0.8767(2) 0.0157(7) Uani 1 1 d . .
Si1 Si 0.07971(8) 0.77060(7) 0.88370(7) 0.0153(2) Uani 1 1 d . .
H1 H 0.0632 0.7980 0.9727 0.018 Uiso 1 1 d R U
C2 C 0.2317(3) 0.8881(3) 0.8174(2) 0.0165(7) Uani 1 1 d . .
P2 P -0.12875(8) 0.68874(7) 0.77268(7) 0.0170(2) Uani 1 1 d . .
C3 C 0.3352(3) 0.9197(3) 0.8037(3) 0.0228(8) Uani 1 1 d . .
H3 H 0.3408 0.9704 0.7631 0.027 Uiso 1 1 calc R U
C4 C 0.4285(3) 0.8773(3) 0.8491(3) 0.0244(9) Uani 1 1 d . .
H4 H 0.4983 0.8976 0.8387 0.029 Uiso 1 1 calc R U
C5 C 0.4204(3) 0.8051(3) 0.9100(3) 0.0241(9) Uani 1 1 d . .
H5 H 0.4848 0.7773 0.9423 0.029 Uiso 1 1 calc R U
C7 C 0.0601(3) 0.6343(3) 0.8842(2) 0.0167(7) Uani 1 1 d . .
C6 C 0.3192(3) 0.7732(3) 0.9239(3) 0.0198(8) Uani 1 1 d . .
H6 H 0.3151 0.7243 0.9664 0.024 Uiso 1 1 calc R U
C9 C -0.0722(3) 0.5030(3) 0.8461(3) 0.0207(8) Uani 1 1 d . .
H9 H -0.1425 0.4817 0.8188 0.025 Uiso 1 1 calc R U
C8 C -0.0412(3) 0.6005(3) 0.8395(2) 0.0169(7) Uani 1 1 d . .
C10 C 0.0006(4) 0.4380(3) 0.8929(3) 0.0245(9) Uani 1 1 d . .
H10 H -0.0196 0.3716 0.8965 0.029 Uiso 1 1 calc R U
C13 C 0.1297(3) 0.9754(3) 0.6530(3) 0.0219(8) Uani 1 1 d . .
H13 H 0.2039 1.0056 0.6602 0.026 Uiso 1 1 calc R U
C12 C 0.1304(3) 0.5662(3) 0.9323(3) 0.0201(8) Uani 1 1 d . .
H12 H 0.1985 0.5874 0.9641 0.024 Uiso 1 1 calc R U
C11 C 0.1021(3) 0.4686(3) 0.9342(3) 0.0225(8) Uani 1 1 d . .
H11 H 0.1526 0.4229 0.9640 0.027 Uiso 1 1 calc R U
C14 C 0.0477(4) 1.0499(3) 0.6084(3) 0.0259(9) Uani 1 1 d . .
H14A H 0.0655 1.0664 0.5511 0.039 Uiso 1 1 calc R U
H14B H 0.0511 1.1087 0.6444 0.039 Uiso 1 1 calc R U
H14C H -0.0260 1.0223 0.6011 0.039 Uiso 1 1 calc R U
C15 C 0.1316(4) 0.8827(3) 0.5980(3) 0.0269(9) Uani 1 1 d . .
H15A H 0.0577 0.8555 0.5844 0.040 Uiso 1 1 calc R U
H15B H 0.1806 0.8347 0.6309 0.040 Uiso 1 1 calc R U
H15C H 0.1576 0.8986 0.5436 0.040 Uiso 1 1 calc R U
C18 C 0.0698(4) 1.0410(3) 0.9119(3) 0.0324(10) Uani 1 1 d . .
H18A H 0.0528 1.1029 0.9381 0.049 Uiso 1 1 calc R U
H18B H 0.1352 1.0124 0.9470 0.049 Uiso 1 1 calc R U
H18C H 0.0081 0.9962 0.9102 0.049 Uiso 1 1 calc R U
C17 C 0.1862(4) 1.1295(3) 0.8176(3) 0.0346(11) Uani 1 1 d . .
H17A H 0.1988 1.1376 0.7574 0.052 Uiso 1 1 calc R U
H17B H 0.2522 1.1030 0.8535 0.052 Uiso 1 1 calc R U
H17C H 0.1688 1.1927 0.8410 0.052 Uiso 1 1 calc R U
C16 C 0.0908(3) 1.0592(3) 0.8189(3) 0.0210(8) Uani 1 1 d . .
H16 H 0.0241 1.0922 0.7868 0.025 Uiso 1 1 calc R U
C19 C -0.2562(3) 0.6917(3) 0.8167(3) 0.0274(10) Uani 1 1 d . .
H19 H -0.2788 0.6232 0.8261 0.033 Uiso 1 1 calc R U
C20 C -0.3474(3) 0.7409(3) 0.7534(4) 0.0344(11) Uani 1 1 d . .
H20A H -0.3243 0.8065 0.7398 0.052 Uiso 1 1 calc R U
H20B H -0.4132 0.7451 0.7802 0.052 Uiso 1 1 calc R U
H20C H -0.3632 0.7026 0.6995 0.052 Uiso 1 1 calc R U
C22 C -0.1588(4) 0.6359(3) 0.6621(3) 0.0253(9) Uani 1 1 d . .
H22 H -0.2013 0.6863 0.6242 0.030 Uiso 1 1 calc R U
C21 C -0.2367(4) 0.7439(3) 0.9052(3) 0.0352(11) Uani 1 1 d . .
H21A H -0.2181 0.8122 0.8968 0.053 Uiso 1 1 calc R U
H21B H -0.1763 0.7123 0.9440 0.053 Uiso 1 1 calc R U
H21C H -0.3030 0.7405 0.9314 0.053 Uiso 1 1 calc R U
C23 C -0.2285(4) 0.5430(3) 0.6515(3) 0.0393(12) Uani 1 1 d . .
H23A H -0.2526 0.5297 0.5892 0.059 Uiso 1 1 calc R U
H23B H -0.2925 0.5519 0.6799 0.059 Uiso 1 1 calc R U
H23C H -0.1850 0.4881 0.6785 0.059 Uiso 1 1 calc R U
C24 C -0.0525(4) 0.6227(3) 0.6277(3) 0.0297(10) Uani 1 1 d . .
H24A H -0.0674 0.5925 0.5698 0.045 Uiso 1 1 calc R U
H24B H -0.0034 0.5809 0.6677 0.045 Uiso 1 1 calc R U
H24C H -0.0181 0.6864 0.6235 0.045 Uiso 1 1 calc R U

loop_
_atom_site_aniso_label
_atom_site_aniso_U_11
_atom_site_aniso_U_22
_atom_site_aniso_U_33
_atom_site_aniso_U_23
_atom_site_aniso_U_13
_atom_site_aniso_U_12
Pt1 0.01376(9) 0.01292(9) 0.01564(9) 0.00171(5) 0.00229(6) 0.00023(5)
P1 0.0178(5) 0.0141(4) 0.0144(5) 0.0014(3) 0.0019(4) -0.0017(4)
Cl1 0.0195(5) 0.0234(5) 0.0244(5) 0.0061(4) -0.0018(4) 0.0015(4)
C1 0.0159(18) 0.0156(16) 0.0155(18) -0.0029(14) 0.0020(14) -0.0024(14)
Si1 0.0156(5) 0.0149(5) 0.0153(5) 0.0009(4) 0.0027(4) 0.0003(4)
C2 0.0180(18) 0.0160(17) 0.0150(18) -0.0009(14) 0.0013(14) 0.0019(15)
P2 0.0147(5) 0.0133(4) 0.0223(5) 0.0019(4) 0.0012(4) 0.0004(4)
C3 0.024(2) 0.0186(19) 0.026(2) 0.0019(16) 0.0044(17) -0.0037(16)
C4 0.021(2) 0.0186(19) 0.034(2) -0.0037(17) 0.0036(17) -0.0002(16)
C5 0.017(2) 0.0210(19) 0.033(2) -0.0041(17) 0.0006(17) 0.0057(16)
C7 0.0161(18) 0.0183(18) 0.0165(18) 0.0041(15) 0.0052(14) 0.0026(15)
C6 0.021(2) 0.0170(18) 0.0193(19) -0.0016(15) -0.0031(15) 0.0011(15)
C9 0.025(2) 0.0167(18) 0.021(2) 0.0031(15) 0.0067(16) 0.0009(16)
C8 0.0201(19) 0.0140(17) 0.0176(18) 0.0019(14) 0.0063(15) 0.0036(15)
C10 0.032(2) 0.0169(19) 0.027(2) -0.0003(16) 0.0112(18) -0.0034(17)
C13 0.028(2) 0.0202(19) 0.0175(19) 0.0033(15) 0.0042(16) -0.0087(17)
C12 0.0197(19) 0.0217(19) 0.0195(19) 0.0043(15) 0.0051(15) 0.0035(16)
C11 0.028(2) 0.0219(19) 0.0189(19) 0.0073(15) 0.0076(16) 0.0096(17)
C14 0.029(2) 0.025(2) 0.023(2) 0.0088(17) 0.0015(17) -0.0049(18)
C15 0.029(2) 0.030(2) 0.022(2) -0.0023(17) 0.0054(17) 0.0042(19)
C18 0.046(3) 0.026(2) 0.026(2) -0.0066(18) 0.009(2) 0.002(2)
C17 0.044(3) 0.022(2) 0.037(3) -0.0051(19) 0.005(2) -0.010(2)
C16 0.026(2) 0.0169(18) 0.0192(19) -0.0016(15) 0.0006(16) 0.0017(16)
C19 0.019(2) 0.0163(18) 0.050(3) 0.0097(19) 0.016(2) 0.0005(16)
C20 0.018(2) 0.025(2) 0.060(3) 0.007(2) 0.006(2) 0.0031(18)
C22 0.027(2) 0.0193(19) 0.025(2) -0.0008(17) -0.0069(17) -0.0025(17)
C21 0.035(3) 0.032(2) 0.043(3) 0.010(2) 0.020(2) 0.005(2)
C23 0.047(3) 0.024(2) 0.038(3) -0.006(2) -0.018(2) -0.008(2)
C24 0.050(3) 0.020(2) 0.019(2) 0.0002(16) 0.0080(19) 0.007(2)

loop_
_atom_type_symbol
_atom_type_description
_atom_type_scat_dispersion_real
_atom_type_scat_dispersion_imag
_atom_type_scat_source
C C 0.0033 0.0016 'International Tables Vol C Tables 4.2.6.8 and 6.1.1.4'
H H 0.0000 0.0000 'International Tables Vol C Tables 4.2.6.8 and 6.1.1.4'
Si Si 0.0817 0.0704 'International Tables Vol C Tables 4.2.6.8 and 6.1.1.4'
P P 0.1023 0.0942 'International Tables Vol C Tables 4.2.6.8 and 6.1.1.4'
Cl Cl 0.1484 0.1585 'International Tables Vol C Tables 4.2.6.8 and 6.1.1.4'
Pt Pt -1.7033 8.3905 'International Tables Vol C Tables 4.2.6.8 and 6.1.1.4'

loop_
_geom_angle_atom_site_label_1
_geom_angle_atom_site_label_2
_geom_angle_atom_site_label_3
_geom_angle
Si1 Pt1 P2 84.40(5)
Si1 Pt1 P1 84.05(5)
P2 Pt1 P1 162.40(4)
Si1 Pt1 Cl1 177.13(3)
P2 Pt1 Cl1 93.11(5)
P1 Pt1 Cl1 98.69(5)
C2 P1 C13 104.68(19)
C2 P1 C16 105.51(18)
C13 P1 C16 105.27(18)
C2 P1 Pt1 108.39(13)
C13 P1 Pt1 115.92(13)
C16 P1 Pt1 116.03(14)
C6 C1 C2 117.9(3)
C6 C1 Si1 126.2(3)
C2 C1 Si1 115.9(3)
C1 Si1 C7 114.79(17)
C1 Si1 Pt1 108.11(13)
C7 Si1 Pt1 107.80(13)
C1 Si1 H1 105.0
C7 Si1 H1 102.1
Pt1 Si1 H1 119.3
C3 C2 C1 120.1(3)
C3 C2 P1 123.4(3)
C1 C2 P1 116.5(3)
C19 P2 C8 105.75(19)
C19 P2 C22 107.8(2)
C8 P2 C22 105.99(19)
C19 P2 Pt1 118.43(15)
C8 P2 Pt1 109.49(13)
C22 P2 Pt1 108.67(14)
C4 C3 C2 120.2(4)
C4 C3 H3 119.9
C2 C3 H3 119.9
C3 C4 C5 119.9(4)
C3 C4 H4 120.0
C5 C4 H4 120.0
C6 C5 C4 120.5(4)
C6 C5 H5 119.8
C4 C5 H5 119.8
C12 C7 C8 117.8(4)
C12 C7 Si1 126.4(3)
C8 C7 Si1 115.4(3)
C5 C6 C1 121.3(4)
C5 C6 H6 119.3
C1 C6 H6 119.3
C10 C9 C8 119.4(4)
C10 C9 H9 120.3
C8 C9 H9 120.3
C9 C8 C7 120.8(3)
C9 C8 P2 122.0(3)
C7 C8 P2 117.2(3)
C11 C10 C9 120.8(4)
C11 C10 H10 119.6
C9 C10 H10 119.6
C14 C13 C15 112.0(3)
C14 C13 P1 112.1(3)
C15 C13 P1 109.2(3)
C14 C13 H13 107.8
C15 C13 H13 107.8
P1 C13 H13 107.8
C11 C12 C7 121.2(4)
C11 C12 H12 119.4
C7 C12 H12 119.4
C10 C11 C12 119.9(4)
C10 C11 H11 120.1
C12 C11 H11 120.1
C13 C14 H14A 109.5
C13 C14 H14B 109.5
H14A C14 H14B 109.5
C13 C14 H14C 109.5
H14A C14 H14C 109.5
H14B C14 H14C 109.5
C13 C15 H15A 109.5
C13 C15 H15B 109.5
H15A C15 H15B 109.5
C13 C15 H15C 109.5
H15A C15 H15C 109.5
H15B C15 H15C 109.5
C16 C18 H18A 109.5
C16 C18 H18B 109.5
H18A C18 H18B 109.5
C16 C18 H18C 109.5
H18A C18 H18C 109.5
H18B C18 H18C 109.5
C16 C17 H17A 109.5
C16 C17 H17B 109.5
H17A C17 H17B 109.5
C16 C17 H17C 109.5
H17A C17 H17C 109.5
H17B C17 H17C 109.5
C17 C16 C18 111.8(4)
C17 C16 P1 114.5(3)
C18 C16 P1 110.3(3)
C17 C16 H16 106.6
C18 C16 H16 106.6
P1 C16 H16 106.6
C20 C19 C21 111.1(4)
C20 C19 P2 111.3(3)
C21 C19 P2 109.3(3)
C20 C19 H19 108.4
C21 C19 H19 108.4
P2 C19 H19 108.4
C19 C20 H20A 109.5
C19 C20 H20B 109.5
H20A C20 H20B 109.5
C19 C20 H20C 109.5
H20A C20 H20C 109.5
H20B C20 H20C 109.5
C24 C22 C23 111.9(4)
C24 C22 P2 108.9(3)
C23 C22 P2 116.7(3)
C24 C22 H22 106.2
C23 C22 H22 106.2
P2 C22 H22 106.2
C19 C21 H21A 109.5
C19 C21 H21B 109.5
H21A C21 H21B 109.5
C19 C21 H21C 109.5
H21A C21 H21C 109.5
H21B C21 H21C 109.5
C22 C23 H23A 109.5
C22 C23 H23B 109.5
H23A C23 H23B 109.5
C22 C23 H23C 109.5
H23A C23 H23C 109.5
H23B C23 H23C 109.5
C22 C24 H24A 109.5
C22 C24 H24B 109.5
H24A C24 H24B 109.5
C22 C24 H24C 109.5
H24A C24 H24C 109.5
H24B C24 H24C 109.5

loop_
_geom_bond_atom_site_label_1
_geom_bond_atom_site_label_2
_geom_bond_distance
Pt1 Si1 2.2759(14)
Pt1 P2 2.2960(15)
Pt1 P1 2.2965(14)
Pt1 Cl1 2.4524(14)
P1 C2 1.833(4)
P1 C13 1.843(4)
P1 C16 1.851(4)
C1 C6 1.397(5)
C1 C2 1.416(5)
C1 Si1 1.884(4)
Si1 C7 1.889(4)
Si1 H1 1.4800
C2 C3 1.407(5)
P2 C19 1.829(4)
P2 C8 1.829(4)
P2 C22 1.844(4)
C3 C4 1.380(6)
C3 H3 0.9500
C4 C5 1.386(6)
C4 H4 0.9500
C5 C6 1.382(6)
C5 H5 0.9500
C7 C12 1.405(5)
C7 C8 1.409(5)
C6 H6 0.9500
C9 C10 1.387(6)
C9 C8 1.402(5)
C9 H9 0.9500
C10 C11 1.380(6)
C10 H10 0.9500
C13 C14 1.524(6)
C13 C15 1.537(6)
C13 H13 1.0000
C12 C11 1.388(6)
C12 H12 0.9500
C11 H11 0.9500
C14 H14A 0.9800
C14 H14B 0.9800
C14 H14C 0.9800
C15 H15A 0.9800
C15 H15B 0.9800
C15 H15C 0.9800
C18 C16 1.532(6)
C18 H18A 0.9800
C18 H18B 0.9800
C18 H18C 0.9800
C17 C16 1.531(6)
C17 H17A 0.9800
C17 H17B 0.9800
C17 H17C 0.9800
C16 H16 1.0000
C19 C20 1.526(6)
C19 C21 1.533(7)
C19 H19 1.0000
C20 H20A 0.9800
C20 H20B 0.9800
C20 H20C 0.9800
C22 C24 1.516(6)
C22 C23 1.535(6)
C22 H22 1.0000
C21 H21A 0.9800
C21 H21B 0.9800
C21 H21C 0.9800
C23 H23A 0.9800
C23 H23B 0.9800
C23 H23C 0.9800
C24 H24A 0.9800
C24 H24B 0.9800
C24 H24C 0.9800

loop_
_geom_torsion_atom_site_label_1
_geom_torsion_atom_site_label_2
_geom_torsion_atom_site_label_3
_geom_torsion_atom_site_label_4
_geom_torsion
C6 C1 Si1 C7 -44.4(4)
C2 C1 Si1 C7 135.3(3)
C6 C1 Si1 Pt1 -164.7(3)
C2 C1 Si1 Pt1 15.0(3)
C6 C1 C2 C3 3.5(5)
Si1 C1 C2 C3 -176.2(3)
C6 C1 C2 P1 -175.8(3)
Si1 C1 C2 P1 4.4(4)
C13 P1 C2 C3 34.6(4)
C16 P1 C2 C3 -76.2(4)
Pt1 P1 C2 C3 158.9(3)
C13 P1 C2 C1 -146.0(3)
C16 P1 C2 C1 103.1(3)
Pt1 P1 C2 C1 -21.8(3)
C1 C2 C3 C4 -1.0(6)
P1 C2 C3 C4 178.3(3)
C2 C3 C4 C5 -1.7(6)
C3 C4 C5 C6 1.8(6)
C1 Si1 C7 C12 43.9(4)
Pt1 Si1 C7 C12 164.4(3)
C1 Si1 C7 C8 -143.9(3)
Pt1 Si1 C7 C8 -23.3(3)
C4 C5 C6 C1 0.8(6)
C2 C1 C6 C5 -3.4(6)
Si1 C1 C6 C5 176.2(3)
C10 C9 C8 C7 -3.9(6)
C10 C9 C8 P2 175.6(3)
C12 C7 C8 C9 2.6(6)
Si1 C7 C8 C9 -170.3(3)
C12 C7 C8 P2 -176.9(3)
Si1 C7 C8 P2 10.1(4)
C19 P2 C8 C9 59.4(4)
C22 P2 C8 C9 -54.9(4)
Pt1 P2 C8 C9 -172.0(3)
C19 P2 C8 C7 -121.1(3)
C22 P2 C8 C7 124.6(3)
Pt1 P2 C8 C7 7.6(3)
C8 C9 C10 C11 1.3(6)
C2 P1 C13 C14 -161.3(3)
C16 P1 C13 C14 -50.4(3)
Pt1 P1 C13 C14 79.3(3)
C2 P1 C13 C15 73.9(3)
C16 P1 C13 C15 -175.2(3)
Pt1 P1 C13 C15 -45.5(3)
C8 C7 C12 C11 1.4(6)
Si1 C7 C12 C11 173.5(3)
C9 C10 C11 C12 2.7(6)
C7 C12 C11 C10 -4.1(6)
C2 P1 C16 C17 58.0(3)
C13 P1 C16 C17 -52.3(3)
Pt1 P1 C16 C17 178.0(3)
C2 P1 C16 C18 -69.0(3)
C13 P1 C16 C18 -179.4(3)
Pt1 P1 C16 C18 51.0(3)
C8 P2 C19 C20 -164.8(3)
C22 P2 C19 C20 -51.7(4)
Pt1 P2 C19 C20 72.1(4)
C8 P2 C19 C21 72.2(3)
C22 P2 C19 C21 -174.8(3)
Pt1 P2 C19 C21 -51.0(3)
C19 P2 C22 C24 -174.1(3)
C8 P2 C22 C24 -61.3(3)
Pt1 P2 C22 C24 56.3(3)
C19 P2 C22 C23 -46.4(4)
C8 P2 C22 C23 66.5(4)
Pt1 P2 C22 C23 -175.9(3)
